data_7124398
loop_
_publ_author_name
'Topi\'c, Filip'
'Lisac, Katarina'
'Arhangelskis, Mihails'
'Rissanen, Kari'
'Cin\<ci\'c, Dominik'
'Fri\<s\<ci\'c, Tomislav'

_publ_section_title
;
 Cocrystal trimorphism as a consequence of orthogonality of halogen- and
 hydrogen-bonds synthons
;
_journal_name_full 'Chemical Communications'
_journal_paper_doi 10.1039/C9CC06735C
_journal_year 2019
_chemical_formula_moiety '2(C13 H13 O P), C6 F4 I2'
_chemical_formula_sum 'C32 H26 F4 I2 O2 P2'
_chemical_formula_weight 834.27
_space_group_crystal_system triclinic
_space_group_IT_number 2
_space_group_name_Hall '-P 1'
_space_group_name_H-M_alt 'P -1'
_symmetry_space_group_name_Hall '-P 1'
_symmetry_space_group_name_H-M 'P -1'
_atom_sites_solution_hydrogens geom
_atom_sites_solution_primary iterative
_atom_sites_solution_secondary difmap
_audit_creation_method SHELXL-2017/1
_audit_update_record
;
2018-03-23 deposited with the CCDC.    2019-10-25 downloaded from the CCDC.
;
_cell_angle_alpha 113.430(5)
_cell_angle_beta 100.733(5)
_cell_angle_gamma 97.582(5)
_cell_formula_units_Z 1
_cell_length_a 6.0447(4)
_cell_length_b 11.5656(6)
_cell_length_c 12.5757(7)
_cell_measurement_reflns_used 3008
_cell_measurement_temperature 123.0(1)
_cell_measurement_theta_max 29.2260
_cell_measurement_theta_min 3.5190
_cell_volume 771.60(9)
_computing_cell_refinement
;
CrysAlisPro, Agilent Technologies,
Version 1.171.37.31 (release 14-01-2014 CrysAlis171 .NET)
(compiled Jan 14 2014,18:38:05)
;
_computing_data_collection
;
CrysAlisPro, Agilent Technologies,
Version 1.171.37.31 (release 14-01-2014 CrysAlis171 .NET)
(compiled Jan 14 2014,18:38:05)
;
_computing_data_reduction
;
CrysAlisPro, Agilent Technologies,
Version 1.171.37.31 (release 14-01-2014 CrysAlis171 .NET)
(compiled Jan 14 2014,18:38:05)
;
_computing_publication_material 'OLEX2 (Dolomanov et al., 2009) & WinGX (Farrugia, 2012)'
_computing_structure_refinement 'SHELXL-2017/1 (Sheldrick, 2015)'
_computing_structure_solution 'SHELXT-2014/5 (Sheldrick, 2015)'
_diffrn_ambient_environment N~2~
_diffrn_ambient_temperature 123.0(1)
_diffrn_detector 'CCD plate'
_diffrn_detector_area_resol_mean 5.1977
_diffrn_detector_type Atlas
_diffrn_measured_fraction_theta_full 0.992
_diffrn_measured_fraction_theta_max 0.829
_diffrn_measurement_device 'four-circle diffractometer'
_diffrn_measurement_device_type 'SuperNova, Dual, Cu at zero, Atlas'
_diffrn_radiation_monochromator mirror
_diffrn_radiation_probe x-ray
_diffrn_radiation_type 'Mo K\a'
_diffrn_radiation_wavelength 0.71073
_diffrn_reflns_av_R_equivalents 0.0200
_diffrn_reflns_av_unetI/netI 0.0366
_diffrn_reflns_Laue_measured_fraction_full 0.992
_diffrn_reflns_Laue_measured_fraction_max 0.829
_diffrn_reflns_limit_h_max 8
_diffrn_reflns_limit_h_min -6
_diffrn_reflns_limit_k_max 13
_diffrn_reflns_limit_k_min -15
_diffrn_reflns_limit_l_max 15
_diffrn_reflns_limit_l_min -15
_diffrn_reflns_number 5563
_diffrn_reflns_point_group_measured_fraction_full 0.992
_diffrn_reflns_point_group_measured_fraction_max 0.829
_diffrn_reflns_theta_full 25.250
_diffrn_reflns_theta_max 29.455
_diffrn_reflns_theta_min 3.219
_diffrn_source 'micro-focus sealed X-ray tube'
_diffrn_source_type 'SuperNova (Mo) X-ray Source'
_exptl_absorpt_coefficient_mu 2.195
_exptl_absorpt_correction_T_max 0.766
_exptl_absorpt_correction_T_min 0.620
_exptl_absorpt_correction_type gaussian
_exptl_absorpt_process_details
;
CrysAlisPro, Agilent Technologies,
Version 1.171.37.31 (release 14-01-2014 CrysAlis171 .NET)
(compiled Jan 14 2014,18:38:05)
Numerical absorption correction based on gaussian integration over
 a multifaceted crystal model.
Empirical absorption correction using spherical harmonics,
 implemented in SCALE3 ABSPACK scaling algorithm.
;
_exptl_crystal_colour colourless
_exptl_crystal_density_diffrn 1.795
_exptl_crystal_density_method 'not measured'
_exptl_crystal_description block
_exptl_crystal_F_000 406
_exptl_crystal_recrystallization_method 'Re-crystallisation from solvent: acetonitrile'
_exptl_crystal_size_max 0.334
_exptl_crystal_size_mid 0.174
_exptl_crystal_size_min 0.138
_refine_diff_density_max 1.072
_refine_diff_density_min -1.884
_refine_diff_density_rms 0.118
_refine_ls_extinction_method none
_refine_ls_goodness_of_fit_ref 1.058
_refine_ls_hydrogen_treatment constr
_refine_ls_matrix_type full
_refine_ls_number_parameters 191
_refine_ls_number_reflns 3547
_refine_ls_number_restraints 0
_refine_ls_restrained_S_all 1.058
_refine_ls_R_factor_all 0.0327
_refine_ls_R_factor_gt 0.0295
_refine_ls_shift/su_max 0.001
_refine_ls_shift/su_mean 0.000
_refine_ls_structure_factor_coef Fsqd
_refine_ls_weighting_details 'w=1/[\s^2^(Fo^2^)+(0.0401P)^2^+0.2956P] where P=(Fo^2^+2Fc^2^)/3'
_refine_ls_weighting_scheme calc
_refine_ls_wR_factor_gt 0.0705
_refine_ls_wR_factor_ref 0.0738
_reflns_Friedel_coverage 0.000
_reflns_number_gt 3289
_reflns_number_total 3547
_reflns_threshold_expression 'I > 2\s(I)'
_cod_data_source_file c9cc06735c2.cif
_cod_data_source_block tric_2mdppo_14tfib_123K
_cod_original_cell_volume 771.60(8)
_cod_database_code 7124398
_shelx_shelxl_version_number 2017/1
_shelx_space_group_comment
;
The symmetry employed for this shelxl refinement is uniquely defined
by the following loop, which should always be used as a source of
symmetry information in preference to the above space-group names.
They are only intended as comments.
;
_shelx_estimated_absorpt_t_min 0.528
_shelx_estimated_absorpt_t_max 0.752

loop_
_space_group_symop_operation_xyz
'x, y, z'
'-x, -y, -z'

loop_
_atom_site_label
_atom_site_type_symbol
_atom_site_fract_x
_atom_site_fract_y
_atom_site_fract_z
_atom_site_U_iso_or_equiv
_atom_site_adp_type
_atom_site_occupancy
_atom_site_site_symmetry_order
_atom_site_calc_flag
_atom_site_refinement_flags_posn
_atom_site_refinement_flags_adp
C1B C 0.5135(5) 0.1276(3) 0.0844(3) 0.0185(6) Uani 1 1 d . .
C2B C 0.6980(5) 0.0690(3) 0.0900(3) 0.0219(6) Uani 1 1 d . .
C3B C 0.6838(5) -0.0551(3) 0.0084(3) 0.0220(6) Uani 1 1 d . .
F1B F 0.8940(3) 0.13368(17) 0.17659(17) 0.0304(4) Uani 1 1 d . .
F2B F 0.8701(3) -0.10667(17) 0.01926(18) 0.0304(4) Uani 1 1 d . .
I1B I 0.53710(3) 0.31551(2) 0.20959(2) 0.01911(8) Uani 1 1 d . .
C1A C 0.4409(5) 0.7851(3) 0.5067(3) 0.0183(6) Uani 1 1 d . .
C2A C 0.6582(5) 0.8373(3) 0.5859(3) 0.0262(7) Uani 1 1 d . .
H2A H 0.777397 0.791342 0.573433 0.031 Uiso 1 1 calc R U
C3A C 0.7021(6) 0.9564(3) 0.6835(3) 0.0308(7) Uani 1 1 d . .
H3A H 0.850993 0.991166 0.738566 0.037 Uiso 1 1 calc R U
C4A C 0.5331(6) 1.0250(3) 0.7018(3) 0.0300(7) Uani 1 1 d . .
H4A H 0.565658 1.107608 0.768017 0.036 Uiso 1 1 calc R U
C5A C 0.3178(6) 0.9735(4) 0.6239(4) 0.0422(10) Uani 1 1 d . .
H5A H 0.199906 1.020284 0.637076 0.051 Uiso 1 1 calc R U
C6A C 0.2693(6) 0.8546(4) 0.5264(3) 0.0396(9) Uani 1 1 d . .
H6A H 0.118920 0.820066 0.472747 0.048 Uiso 1 1 calc R U
C7A C 0.2659(5) 0.6395(2) 0.2474(2) 0.0164(5) Uani 1 1 d . .
C8A C 0.0507(5) 0.6702(3) 0.2229(3) 0.0211(6) Uani 1 1 d . .
H8A H -0.043200 0.680665 0.277359 0.025 Uiso 1 1 calc R U
C9A C -0.0244(5) 0.6851(3) 0.1191(3) 0.0239(6) Uani 1 1 d . .
H9A H -0.167783 0.708593 0.104064 0.029 Uiso 1 1 calc R U
C10A C 0.1071(5) 0.6661(3) 0.0367(3) 0.0213(6) Uani 1 1 d . .
H10A H 0.054730 0.676942 -0.034076 0.026 Uiso 1 1 calc R U
C11A C 0.3164(5) 0.6311(3) 0.0587(3) 0.0214(6) Uani 1 1 d . .
H11A H 0.405382 0.615554 0.001691 0.026 Uiso 1 1 calc R U
C12A C 0.3954(5) 0.6187(3) 0.1636(3) 0.0182(6) Uani 1 1 d . .
H12A H 0.539460 0.595854 0.178465 0.022 Uiso 1 1 calc R U
C13A C 0.1647(5) 0.5264(3) 0.4049(3) 0.0232(6) Uani 1 1 d . .
H13A H 0.222626 0.518143 0.479132 0.035 Uiso 1 1 calc R U
H13B H 0.119353 0.440494 0.336694 0.035 Uiso 1 1 calc R U
H13C H 0.030398 0.565348 0.410531 0.035 Uiso 1 1 calc R U
O1A O 0.6026(3) 0.57700(19) 0.37724(19) 0.0196(4) Uani 1 1 d . .
P1A P 0.38636(12) 0.62659(7) 0.38376(7) 0.01550(15) Uani 1 1 d . .

loop_
_atom_site_aniso_label
_atom_site_aniso_U_11
_atom_site_aniso_U_22
_atom_site_aniso_U_33
_atom_site_aniso_U_23
_atom_site_aniso_U_13
_atom_site_aniso_U_12
C1B 0.0229(15) 0.0187(13) 0.0170(14) 0.0099(11) 0.0058(12) 0.0072(11)
C2B 0.0168(14) 0.0267(15) 0.0191(15) 0.0098(12) -0.0013(12) 0.0032(11)
C3B 0.0196(14) 0.0265(15) 0.0223(15) 0.0128(13) 0.0026(12) 0.0104(12)
F1B 0.0226(9) 0.0263(9) 0.0266(10) 0.0016(8) -0.0079(8) 0.0073(7)
F2B 0.0246(9) 0.0266(9) 0.0321(11) 0.0070(8) -0.0027(8) 0.0132(7)
I1B 0.02438(12) 0.01757(11) 0.01496(11) 0.00675(8) 0.00364(8) 0.00661(8)
C1A 0.0215(14) 0.0182(13) 0.0123(13) 0.0048(11) 0.0019(11) 0.0044(11)
C2A 0.0237(15) 0.0218(15) 0.0292(18) 0.0100(13) 0.0001(13) 0.0063(12)
C3A 0.0321(18) 0.0169(14) 0.0315(19) 0.0071(13) -0.0065(15) -0.0006(13)
C4A 0.043(2) 0.0203(15) 0.0199(17) 0.0052(13) 0.0044(15) 0.0037(14)
C5A 0.037(2) 0.039(2) 0.034(2) -0.0016(17) 0.0042(17) 0.0196(17)
C6A 0.0253(17) 0.041(2) 0.0269(18) -0.0069(16) -0.0050(15) 0.0117(15)
C7A 0.0181(13) 0.0159(12) 0.0123(13) 0.0049(11) 0.0013(11) 0.0026(10)
C8A 0.0184(14) 0.0268(15) 0.0172(14) 0.0095(12) 0.0024(12) 0.0062(12)
C9A 0.0205(14) 0.0285(15) 0.0233(16) 0.0139(13) 0.0005(13) 0.0063(12)
C10A 0.0279(16) 0.0203(13) 0.0127(14) 0.0071(11) -0.0008(12) 0.0047(12)
C11A 0.0273(16) 0.0209(14) 0.0170(14) 0.0088(12) 0.0067(13) 0.0061(12)
C12A 0.0200(14) 0.0189(13) 0.0154(14) 0.0073(11) 0.0033(11) 0.0057(11)
C13A 0.0250(15) 0.0266(15) 0.0224(16) 0.0150(13) 0.0064(13) 0.0059(12)
O1A 0.0173(10) 0.0220(10) 0.0191(10) 0.0085(9) 0.0022(8) 0.0079(8)
P1A 0.0159(3) 0.0184(3) 0.0120(3) 0.0069(3) 0.0018(3) 0.0050(3)

loop_
_atom_type_symbol
_atom_type_description
_atom_type_scat_dispersion_real
_atom_type_scat_dispersion_imag
_atom_type_scat_source
C C 0.0033 0.0016 'International Tables Vol C Tables 4.2.6.8 and 6.1.1.4'
H H 0.0000 0.0000 'International Tables Vol C Tables 4.2.6.8 and 6.1.1.4'
F F 0.0171 0.0103 'International Tables Vol C Tables 4.2.6.8 and 6.1.1.4'
I I -0.4742 1.8119 'International Tables Vol C Tables 4.2.6.8 and 6.1.1.4'
O O 0.0106 0.0060 'International Tables Vol C Tables 4.2.6.8 and 6.1.1.4'
P P 0.1023 0.0942 'International Tables Vol C Tables 4.2.6.8 and 6.1.1.4'

loop_
_geom_angle_atom_site_label_1
_geom_angle_atom_site_label_2
_geom_angle_atom_site_label_3
_geom_angle
_geom_angle_site_symmetry_1
_geom_angle_site_symmetry_3
C2B C1B C3B 116.6(3) . 2_655
C2B C1B I1B 120.8(2) . .
C3B C1B I1B 122.7(2) 2_655 .
F1B C2B C3B 119.1(3) . .
F1B C2B C1B 119.7(3) . .
C3B C2B C1B 121.2(3) . .
F2B C3B C2B 118.2(3) . .
F2B C3B C1B 119.6(3) . 2_655
C2B C3B C1B 122.2(3) . 2_655
C2A C1A C6A 119.0(3) . .
C2A C1A P1A 118.8(2) . .
C6A C1A P1A 122.2(2) . .
C1A C2A C3A 119.9(3) . .
C1A C2A H2A 120.0 . .
C3A C2A H2A 120.0 . .
C4A C3A C2A 120.8(3) . .
C4A C3A H3A 119.6 . .
C2A C3A H3A 119.6 . .
C5A C4A C3A 119.5(3) . .
C5A C4A H4A 120.3 . .
C3A C4A H4A 120.3 . .
C4A C5A C6A 120.9(3) . .
C4A C5A H5A 119.6 . .
C6A C5A H5A 119.6 . .
C5A C6A C1A 119.9(3) . .
C5A C6A H6A 120.0 . .
C1A C6A H6A 120.0 . .
C12A C7A C8A 119.0(3) . .
C12A C7A P1A 117.7(2) . .
C8A C7A P1A 123.3(2) . .
C9A C8A C7A 119.9(3) . .
C9A C8A H8A 120.1 . .
C7A C8A H8A 120.1 . .
C8A C9A C10A 120.8(3) . .
C8A C9A H9A 119.6 . .
C10A C9A H9A 119.6 . .
C9A C10A C11A 119.4(3) . .
C9A C10A H10A 120.3 . .
C11A C10A H10A 120.3 . .
C12A C11A C10A 120.2(3) . .
C12A C11A H11A 119.9 . .
C10A C11A H11A 119.9 . .
C11A C12A C7A 120.7(3) . .
C11A C12A H12A 119.6 . .
C7A C12A H12A 119.6 . .
P1A C13A H13A 109.5 . .
P1A C13A H13B 109.5 . .
H13A C13A H13B 109.5 . .
P1A C13A H13C 109.5 . .
H13A C13A H13C 109.5 . .
H13B C13A H13C 109.5 . .
O1A P1A C13A 113.66(13) . .
O1A P1A C1A 111.65(13) . .
C13A P1A C1A 106.13(14) . .
O1A P1A C7A 110.73(13) . .
C13A P1A C7A 106.90(14) . .
C1A P1A C7A 107.40(13) . .

loop_
_geom_bond_atom_site_label_1
_geom_bond_atom_site_label_2
_geom_bond_distance
_geom_bond_site_symmetry_2
C1B C2B 1.385(4) .
C1B C3B 1.388(4) 2_655
C1B I1B 2.082(3) .
C2B F1B 1.336(3) .
C2B C3B 1.372(4) .
C3B F2B 1.352(3) .
C1A C2A 1.381(4) .
C1A C6A 1.393(4) .
C1A P1A 1.805(3) .
C2A C3A 1.383(5) .
C2A H2A 0.9500 .
C3A C4A 1.371(5) .
C3A H3A 0.9500 .
C4A C5A 1.366(5) .
C4A H4A 0.9500 .
C5A C6A 1.378(5) .
C5A H5A 0.9500 .
C6A H6A 0.9500 .
C7A C12A 1.392(4) .
C7A C8A 1.405(4) .
C7A P1A 1.805(3) .
C8A C9A 1.386(4) .
C8A H8A 0.9500 .
C9A C10A 1.387(4) .
C9A H9A 0.9500 .
C10A C11A 1.391(4) .
C10A H10A 0.9500 .
C11A C12A 1.387(4) .
C11A H11A 0.9500 .
C12A H12A 0.9500 .
C13A P1A 1.782(3) .
C13A H13A 0.9800 .
C13A H13B 0.9800 .
C13A H13C 0.9800 .
O1A P1A 1.4980(19) .

loop_
_geom_torsion_atom_site_label_1
_geom_torsion_atom_site_label_2
_geom_torsion_atom_site_label_3
_geom_torsion_atom_site_label_4
_geom_torsion
_geom_torsion_site_symmetry_1
_geom_torsion_site_symmetry_4
C3B C1B C2B F1B 179.5(3) 2_655 .
I1B C1B C2B F1B -0.2(4) . .
C3B C1B C2B C3B -0.8(5) 2_655 .
I1B C1B C2B C3B 179.6(2) . .
F1B C2B C3B F2B -0.1(4) . .
C1B C2B C3B F2B -179.8(3) . .
F1B C2B C3B C1B -179.4(3) . 2_655
C1B C2B C3B C1B 0.8(5) . 2_655
C6A C1A C2A C3A 0.4(5) . .
P1A C1A C2A C3A -177.5(3) . .
C1A C2A C3A C4A -1.1(5) . .
C2A C3A C4A C5A 1.4(5) . .
C3A C4A C5A C6A -1.0(6) . .
C4A C5A C6A C1A 0.3(7) . .
C2A C1A C6A C5A 0.0(6) . .
P1A C1A C6A C5A 177.9(3) . .
C12A C7A C8A C9A -2.9(4) . .
P1A C7A C8A C9A 176.5(2) . .
C7A C8A C9A C10A 2.0(5) . .
C8A C9A C10A C11A 0.3(4) . .
C9A C10A C11A C12A -1.7(4) . .
C10A C11A C12A C7A 0.8(4) . .
C8A C7A C12A C11A 1.5(4) . .
P1A C7A C12A C11A -178.0(2) . .
C2A C1A P1A O1A -6.2(3) . .
C6A C1A P1A O1A 175.9(3) . .
C2A C1A P1A C13A 118.1(3) . .
C6A C1A P1A C13A -59.7(3) . .
C2A C1A P1A C7A -127.8(2) . .
C6A C1A P1A C7A 54.4(3) . .
C12A C7A P1A O1A -7.5(3) . .
C8A C7A P1A O1A 173.1(2) . .
C12A C7A P1A C13A -131.8(2) . .
C8A C7A P1A C13A 48.7(3) . .
C12A C7A P1A C1A 114.7(2) . .
C8A C7A P1A C1A -64.8(3) . .
